data_4340134
loop_
_publ_author_name
'Poulten, Rebecca C.'
'L\'opez, Isidoro'
'Llobet, Antoni'
'Mahon, Mary F.'
'Whittlesey, Michael K.'

_publ_section_title
;
 Stereoelectronic effects in C-h bond oxidation reactions of ni(i)
 N-heterocyclic carbene complexes.
;
_journal_issue 14
_journal_name_full 'Inorganic chemistry'
_journal_page_first 7160
_journal_page_last 7169
_journal_paper_doi 10.1021/ic500213h
_journal_volume 53
_journal_year 2014
_chemical_formula_sum 'C44 H56 Br2 N4 Ni2 O2'
_chemical_formula_weight 950.17
_chemical_name_systematic
; 
 ? 
;
_space_group_IT_number 14
_symmetry_cell_setting monoclinic
_symmetry_space_group_name_Hall '-P 2yn'
_symmetry_space_group_name_H-M 'P 1 21/n 1'
_atom_sites_solution_hydrogens geom
_atom_sites_solution_primary direct
_atom_sites_solution_secondary difmap
_audit_creation_method SHELXL-97
_cell_angle_alpha 90.00
_cell_angle_beta 90.194(1)
_cell_angle_gamma 90.00
_cell_formula_units_Z 4
_cell_length_a 14.0430(2)
_cell_length_b 15.6560(2)
_cell_length_c 19.5740(3)
_cell_measurement_reflns_used 69112
_cell_measurement_temperature 150(2)
_cell_measurement_theta_max 27.485
_cell_measurement_theta_min 2.910
_cell_volume 4303.46(11)
_computing_cell_refinement 'HKL Scalepack (Otwinowski & Minor 1997)'
_computing_data_collection 'Collect (Bruker AXS BV 1997-2004)'
_computing_data_reduction 'Denzo & Scalepack (Otwinowski, Minor 1997)'
_computing_molecular_graphics 'ORTEX (P.McArdle 1995)'
_computing_publication_material 'SHELXL-97/2 (Sheldrick 1997)'
_computing_structure_refinement 'SHELXL-97/2 (Sheldrick 1997)'
_computing_structure_solution 'SHELXS-97 (Sheldrick 1990)'
_diffrn_ambient_temperature 150(2)
_diffrn_measured_fraction_theta_full 0.994
_diffrn_measured_fraction_theta_max 0.994
_diffrn_measurement_device_type '95mm CCD camera on \k-goniostat'
_diffrn_measurement_method CCD
_diffrn_radiation_monochromator 'horizonally mounted graphite crystal'
_diffrn_radiation_source 'fine-focus sealed tube'
_diffrn_radiation_type MoK\a
_diffrn_radiation_wavelength 0.71073
_diffrn_reflns_av_R_equivalents 0.0883
_diffrn_reflns_av_sigmaI/netI 0.0499
_diffrn_reflns_limit_h_max 18
_diffrn_reflns_limit_h_min -18
_diffrn_reflns_limit_k_max 20
_diffrn_reflns_limit_k_min -20
_diffrn_reflns_limit_l_max 25
_diffrn_reflns_limit_l_min -25
_diffrn_reflns_number 75160
_diffrn_reflns_theta_full 27.47
_diffrn_reflns_theta_max 27.47
_diffrn_reflns_theta_min 4.31
_exptl_absorpt_coefficient_mu 2.772
_exptl_absorpt_correction_T_max 1.000
_exptl_absorpt_correction_T_min 0.909
_exptl_absorpt_correction_type multi-scan
_exptl_absorpt_process_details
;
multi-scan from symmetry-related measurements 
 Sortav (Blessing 1995)
;
_exptl_crystal_colour purple
_exptl_crystal_density_diffrn 1.467
_exptl_crystal_density_method 'not measured'
_exptl_crystal_description block
_exptl_crystal_F_000 1960
_exptl_crystal_size_max 0.15
_exptl_crystal_size_mid 0.12
_exptl_crystal_size_min 0.10
_refine_diff_density_max 0.461
_refine_diff_density_min -0.628
_refine_diff_density_rms 0.092
_refine_ls_extinction_method none
_refine_ls_goodness_of_fit_ref 1.100
_refine_ls_hydrogen_treatment mixed
_refine_ls_matrix_type full
_refine_ls_number_parameters 502
_refine_ls_number_reflns 9813
_refine_ls_number_restraints 1
_refine_ls_restrained_S_all 1.100
_refine_ls_R_factor_all 0.0725
_refine_ls_R_factor_gt 0.0431
_refine_ls_shift/su_max 0.001
_refine_ls_shift/su_mean 0.000
_refine_ls_structure_factor_coef Fsqd
_refine_ls_weighting_details 'calc w=1/[\s^2^(Fo^2^)+(0.0233P)^2^+9.0992P] where P=(Fo^2^+2Fc^2^)/3'
_refine_ls_weighting_scheme calc
_refine_ls_wR_factor_gt 0.0848
_refine_ls_wR_factor_ref 0.0971
_reflns_number_gt 7272
_reflns_number_total 9813
_reflns_threshold_expression >2sigma(I)
_cod_data_source_file ic500213h_si_001.cif
_cod_data_source_block k12mkw6
_cod_depositor_comments
;
The following automatic conversions were performed:

'_symmetry_cell_setting' value 'Monoclinic' changed to 'monoclinic'
according to
/usr/data/users/saulius/crontab/automatic-downloads/rss-feeds/ACS/lib/dictionaries/cif_core.dic
dictionary named 'cif_core.dic' version 2.4.2 from 2011-04-26.

Automatic conversion script
Id: cif_fix_values 2281 2013-09-26 08:29:07Z andrius 

 Adding full bibliography for 4340134--4340138.cif.
;
_cod_original_sg_symbol_H-M P21/n
_cod_database_code 4340134

loop_
_symmetry_equiv_pos_as_xyz
'x, y, z'
'-x+1/2, y+1/2, -z+1/2'
'-x, -y, -z'
'x-1/2, -y-1/2, z-1/2'

loop_
_atom_site_label
_atom_site_type_symbol
_atom_site_fract_x
_atom_site_fract_y
_atom_site_fract_z
_atom_site_U_iso_or_equiv
_atom_site_adp_type
_atom_site_occupancy
_atom_site_symmetry_multiplicity
_atom_site_calc_flag
_atom_site_refinement_flags
Br1 Br 0.30475(3) 0.49077(2) 0.12604(2) 0.03386(10) Uani 1 1 d .
Ni1 Ni 0.36989(3) 0.35553(3) 0.14306(2) 0.02231(11) Uani 1 1 d .
O1 O 0.48138(16) 0.37608(15) 0.08840(12) 0.0239(5) Uani 1 1 d .
C1 C 0.2605(2) 0.3107(2) 0.18537(18) 0.0260(7) Uani 1 1 d .
Br2 Br 0.63794(3) 0.18288(2) 0.182361(19) 0.03086(10) Uani 1 1 d .
Ni2 Ni 0.55340(3) 0.28101(3) 0.11837(2) 0.02146(10) Uani 1 1 d .
O2 O 0.43417(17) 0.25235(17) 0.15653(14) 0.0306(6) Uani 1 1 d D
C2 C 0.1723(3) 0.2533(3) 0.2869(2) 0.0435(11) Uani 1 1 d .
H2A H 0.1625 0.2804 0.3320 0.052 Uiso 1 1 calc R
H2B H 0.1853 0.1918 0.2945 0.052 Uiso 1 1 calc R
N3 N 0.7169(2) 0.37363(19) 0.09277(14) 0.0240(6) Uani 1 1 d .
C3 C 0.0835(3) 0.2629(3) 0.2443(2) 0.0443(11) Uani 1 1 d .
H3A H 0.0624 0.3233 0.2445 0.053 Uiso 1 1 calc R
H3B H 0.0318 0.2274 0.2634 0.053 Uiso 1 1 calc R
N4 N 0.6852(2) 0.27285(19) 0.00996(14) 0.0241(6) Uani 1 1 d .
C4 C 0.1056(3) 0.2350(3) 0.1723(2) 0.0391(10) Uani 1 1 d .
H4A H 0.1206 0.1732 0.1718 0.047 Uiso 1 1 calc R
H4B H 0.0493 0.2446 0.1427 0.047 Uiso 1 1 calc R
N5 N 0.1874(2) 0.2840(2) 0.14597(15) 0.0274(7) Uani 1 1 d .
C5 C 0.3311(3) 0.3170(3) 0.29862(18) 0.0313(8) Uani 1 1 d .
N6 N 0.2548(2) 0.2931(2) 0.25274(16) 0.0316(7) Uani 1 1 d .
C6 C 0.3960(3) 0.2532(3) 0.3209(2) 0.0365(9) Uani 1 1 d .
C7 C 0.4656(3) 0.2774(3) 0.3683(2) 0.0424(10) Uani 1 1 d .
H7 H 0.5108 0.2362 0.3831 0.051 Uiso 1 1 calc R
C8 C 0.4709(3) 0.3589(3) 0.3943(2) 0.0449(11) Uani 1 1 d .
C9 C 0.4032(3) 0.4181(3) 0.3741(2) 0.0405(10) Uani 1 1 d .
H9 H 0.4052 0.4738 0.3933 0.049 Uiso 1 1 calc R
C10 C 0.3325(3) 0.3988(3) 0.32650(19) 0.0351(9) Uani 1 1 d .
C11 C 0.3903(3) 0.1610(3) 0.2978(2) 0.0423(10) Uani 1 1 d .
H11A H 0.4547 0.1391 0.2899 0.063 Uiso 1 1 calc R
H11B H 0.3534 0.1575 0.2554 0.063 Uiso 1 1 calc R
H11C H 0.3593 0.1268 0.3333 0.063 Uiso 1 1 calc R
C12 C 0.5463(4) 0.3815(4) 0.4467(3) 0.0677(16) Uani 1 1 d .
H12A H 0.5561 0.3330 0.4776 0.102 Uiso 1 1 calc R
H12B H 0.5255 0.4314 0.4730 0.102 Uiso 1 1 calc R
H12C H 0.6062 0.3948 0.4234 0.102 Uiso 1 1 calc R
C13 C 0.2576(3) 0.4648(3) 0.3082(2) 0.0468(11) Uani 1 1 d .
H13A H 0.2667 0.4834 0.2608 0.070 Uiso 1 1 calc R
H13B H 0.2635 0.5140 0.3388 0.070 Uiso 1 1 calc R
H13C H 0.1941 0.4395 0.3130 0.070 Uiso 1 1 calc R
C14 C 0.1881(2) 0.2995(2) 0.07291(18) 0.0266(8) Uani 1 1 d .
C15 C 0.1304(3) 0.3654(3) 0.0476(2) 0.0326(9) Uani 1 1 d .
C16 C 0.1321(3) 0.3808(3) -0.0220(2) 0.0405(10) Uani 1 1 d .
H16 H 0.0921 0.4241 -0.0402 0.049 Uiso 1 1 calc R
C17 C 0.1897(3) 0.3359(3) -0.0659(2) 0.0446(11) Uani 1 1 d .
C18 C 0.2428(3) 0.2695(3) -0.0396(2) 0.0424(11) Uani 1 1 d .
H18 H 0.2818 0.2373 -0.0697 0.051 Uiso 1 1 calc R
C19 C 0.2415(3) 0.2476(3) 0.0298(2) 0.0318(8) Uani 1 1 d .
C20 C 0.0696(3) 0.4184(3) 0.0943(2) 0.0454(11) Uani 1 1 d .
H20A H 0.0427 0.4666 0.0687 0.068 Uiso 1 1 calc R
H20B H 0.1087 0.4401 0.1321 0.068 Uiso 1 1 calc R
H20C H 0.0179 0.3832 0.1125 0.068 Uiso 1 1 calc R
C21 C 0.1943(4) 0.3580(4) -0.1418(2) 0.0677(17) Uani 1 1 d .
H21A H 0.1358 0.3877 -0.1553 0.101 Uiso 1 1 calc R
H21B H 0.2008 0.3054 -0.1685 0.101 Uiso 1 1 calc R
H21C H 0.2492 0.3951 -0.1501 0.101 Uiso 1 1 calc R
C22 C 0.2926(3) 0.1693(3) 0.0540(2) 0.0462(11) Uani 1 1 d .
H22A H 0.3042 0.1736 0.1033 0.069 Uiso 1 1 calc R
H22B H 0.3535 0.1642 0.0301 0.069 Uiso 1 1 calc R
H22C H 0.2535 0.1188 0.0445 0.069 Uiso 1 1 calc R
C23 C 0.6614(2) 0.3104(2) 0.06932(17) 0.0222(7) Uani 1 1 d .
C24 C 0.7674(3) 0.2980(3) -0.03193(19) 0.0313(8) Uani 1 1 d .
H24A H 0.7463 0.3382 -0.0680 0.038 Uiso 1 1 calc R
H24B H 0.7946 0.2469 -0.0544 0.038 Uiso 1 1 calc R
C25 C 0.8429(3) 0.3403(3) 0.0121(2) 0.0373(9) Uani 1 1 d .
H25A H 0.8722 0.2976 0.0430 0.045 Uiso 1 1 calc R
H25B H 0.8936 0.3645 -0.0172 0.045 Uiso 1 1 calc R
C26 C 0.7966(3) 0.4106(3) 0.0534(2) 0.0324(9) Uani 1 1 d .
H26A H 0.8439 0.4363 0.0850 0.039 Uiso 1 1 calc R
H26B H 0.7727 0.4559 0.0226 0.039 Uiso 1 1 calc R
C27 C 0.6273(2) 0.2056(2) -0.01904(17) 0.0243(7) Uani 1 1 d .
C28 C 0.5468(2) 0.2267(2) -0.05782(17) 0.0250(7) Uani 1 1 d .
C29 C 0.4975(3) 0.1599(3) -0.08973(18) 0.0303(8) Uani 1 1 d .
H29 H 0.4422 0.1729 -0.1158 0.036 Uiso 1 1 calc R
C30 C 0.5263(3) 0.0753(2) -0.0846(2) 0.0338(9) Uani 1 1 d .
C31 C 0.6066(3) 0.0575(2) -0.04560(19) 0.0359(9) Uani 1 1 d .
H31 H 0.6266 -0.0002 -0.0411 0.043 Uiso 1 1 calc R
C32 C 0.6588(3) 0.1208(2) -0.01291(18) 0.0301(8) Uani 1 1 d .
C33 C 0.5147(3) 0.3174(2) -0.06743(19) 0.0300(8) Uani 1 1 d .
H33A H 0.4871 0.3387 -0.0247 0.045 Uiso 1 1 calc R
H33B H 0.4666 0.3198 -0.1038 0.045 Uiso 1 1 calc R
H33C H 0.5693 0.3530 -0.0800 0.045 Uiso 1 1 calc R
C34 C 0.4740(4) 0.0051(3) -0.1222(2) 0.0523(12) Uani 1 1 d .
H34A H 0.4053 0.0156 -0.1200 0.078 Uiso 1 1 calc R
H34B H 0.4886 -0.0501 -0.1009 0.078 Uiso 1 1 calc R
H34C H 0.4942 0.0043 -0.1701 0.078 Uiso 1 1 calc R
C35 C 0.7467(3) 0.0981(3) 0.0276(2) 0.0385(10) Uani 1 1 d .
H35A H 0.7500 0.0360 0.0335 0.058 Uiso 1 1 calc R
H35B H 0.7440 0.1257 0.0724 0.058 Uiso 1 1 calc R
H35C H 0.8033 0.1179 0.0031 0.058 Uiso 1 1 calc R
C36 C 0.6844(2) 0.4224(2) 0.15071(18) 0.0253(7) Uani 1 1 d .
C37 C 0.7395(3) 0.4246(2) 0.21024(19) 0.0291(8) Uani 1 1 d .
C38 C 0.7082(3) 0.4748(3) 0.2640(2) 0.0325(9) Uani 1 1 d .
H38 H 0.7455 0.4774 0.3045 0.039 Uiso 1 1 calc R
C39 C 0.6240(3) 0.5214(2) 0.26065(19) 0.0311(8) Uani 1 1 d .
C40 C 0.5693(3) 0.5150(2) 0.20222(19) 0.0298(8) Uani 1 1 d .
H40 H 0.5104 0.5447 0.1999 0.036 Uiso 1 1 calc R
C41 C 0.5980(3) 0.4662(2) 0.14658(18) 0.0269(8) Uani 1 1 d .
C42 C 0.8291(3) 0.3721(3) 0.2181(2) 0.0435(11) Uani 1 1 d .
H42A H 0.8192 0.3155 0.1979 0.065 Uiso 1 1 calc R
H42B H 0.8444 0.3658 0.2668 0.065 Uiso 1 1 calc R
H42C H 0.8819 0.4009 0.1949 0.065 Uiso 1 1 calc R
C43 C 0.5936(3) 0.5783(3) 0.3196(2) 0.0424(10) Uani 1 1 d .
H43A H 0.6234 0.6346 0.3148 0.064 Uiso 1 1 calc R
H43B H 0.6138 0.5524 0.3629 0.064 Uiso 1 1 calc R
H43C H 0.5242 0.5845 0.3191 0.064 Uiso 1 1 calc R
C44 C 0.5333(3) 0.4555(2) 0.08526(18) 0.0266(8) Uani 1 1 d .
H44A H 0.4877 0.5037 0.0834 0.032 Uiso 1 1 calc R
H44B H 0.5718 0.4569 0.0430 0.032 Uiso 1 1 calc R
H2 H 0.438(4) 0.235(3) 0.2001(9) 0.067(17) Uiso 1 1 d D

loop_
_atom_site_aniso_label
_atom_site_aniso_U_11
_atom_site_aniso_U_22
_atom_site_aniso_U_33
_atom_site_aniso_U_23
_atom_site_aniso_U_13
_atom_site_aniso_U_12
Br1 0.02628(19) 0.0322(2) 0.0431(2) 0.00490(17) 0.00197(16) 0.00333(15)
Ni1 0.0166(2) 0.0281(2) 0.0223(2) 0.00268(18) 0.00330(16) 0.00066(18)
O1 0.0192(12) 0.0260(13) 0.0265(13) 0.0026(10) 0.0032(10) -0.0003(10)
C1 0.0207(17) 0.0314(19) 0.0259(18) 0.0015(15) 0.0029(14) 0.0037(15)
Br2 0.0318(2) 0.0318(2) 0.02902(19) 0.00461(15) 0.00029(15) 0.00456(15)
Ni2 0.0179(2) 0.0245(2) 0.0220(2) 0.00069(17) 0.00434(17) 0.00036(17)
O2 0.0211(13) 0.0315(14) 0.0393(16) 0.0090(12) 0.0111(11) 0.0028(11)
C2 0.026(2) 0.075(3) 0.030(2) 0.010(2) 0.0095(17) -0.010(2)
N3 0.0171(14) 0.0316(16) 0.0234(15) -0.0029(12) 0.0032(11) -0.0030(12)
C3 0.024(2) 0.073(3) 0.035(2) 0.006(2) 0.0085(17) -0.008(2)
N4 0.0185(14) 0.0302(16) 0.0238(15) -0.0016(12) 0.0055(12) -0.0020(12)
C4 0.027(2) 0.057(3) 0.034(2) 0.0079(19) 0.0056(17) -0.0134(19)
N5 0.0197(15) 0.0362(17) 0.0264(16) 0.0038(13) 0.0045(12) -0.0050(13)
C5 0.0202(18) 0.050(2) 0.0235(18) 0.0014(17) 0.0037(14) 0.0008(17)
N6 0.0206(15) 0.049(2) 0.0251(16) 0.0018(14) 0.0058(12) -0.0029(14)
C6 0.027(2) 0.050(2) 0.033(2) 0.0040(18) 0.0065(16) 0.0027(18)
C7 0.028(2) 0.062(3) 0.037(2) 0.005(2) -0.0002(17) 0.010(2)
C8 0.033(2) 0.060(3) 0.042(2) -0.001(2) -0.0066(19) 0.002(2)
C9 0.038(2) 0.050(3) 0.033(2) -0.0031(19) 0.0003(18) 0.003(2)
C10 0.031(2) 0.049(2) 0.026(2) 0.0047(17) 0.0034(16) 0.0036(18)
C11 0.042(2) 0.045(3) 0.040(2) 0.0082(19) 0.0081(19) 0.002(2)
C12 0.056(3) 0.074(4) 0.072(4) -0.013(3) -0.034(3) 0.008(3)
C13 0.048(3) 0.053(3) 0.039(2) 0.001(2) 0.001(2) 0.018(2)
C14 0.0204(17) 0.034(2) 0.0258(18) 0.0034(15) 0.0012(14) -0.0073(15)
C15 0.0244(19) 0.036(2) 0.038(2) -0.0002(17) -0.0056(16) -0.0071(16)
C16 0.037(2) 0.040(2) 0.044(2) 0.0133(19) -0.015(2) -0.0127(19)
C17 0.050(3) 0.059(3) 0.025(2) 0.006(2) -0.0069(19) -0.030(2)
C18 0.044(2) 0.052(3) 0.031(2) -0.0120(19) 0.0112(19) -0.014(2)
C19 0.029(2) 0.034(2) 0.033(2) -0.0019(16) 0.0035(16) -0.0057(16)
C20 0.027(2) 0.047(3) 0.062(3) -0.002(2) -0.008(2) 0.0061(19)
C21 0.084(4) 0.087(4) 0.032(2) 0.014(3) -0.005(2) -0.040(3)
C22 0.050(3) 0.039(2) 0.050(3) -0.009(2) 0.001(2) 0.006(2)
C23 0.0189(16) 0.0255(17) 0.0223(17) 0.0011(14) -0.0007(13) 0.0015(14)
C24 0.0259(19) 0.040(2) 0.0278(19) -0.0036(16) 0.0101(15) -0.0055(16)
C25 0.0239(19) 0.052(3) 0.036(2) -0.0098(19) 0.0091(16) -0.0081(18)
C26 0.0211(18) 0.041(2) 0.035(2) -0.0042(17) 0.0065(16) -0.0101(16)
C27 0.0233(17) 0.0281(19) 0.0215(17) -0.0019(14) 0.0045(14) -0.0017(14)
C28 0.0230(17) 0.0311(19) 0.0209(17) -0.0010(14) 0.0072(14) -0.0016(15)
C29 0.0254(19) 0.040(2) 0.0253(19) -0.0005(16) 0.0006(15) -0.0044(16)
C30 0.042(2) 0.030(2) 0.029(2) -0.0006(16) 0.0024(17) -0.0069(17)
C31 0.053(3) 0.025(2) 0.030(2) -0.0043(16) 0.0031(18) 0.0067(18)
C32 0.032(2) 0.035(2) 0.0233(18) 0.0006(15) 0.0043(15) 0.0057(16)
C33 0.0301(19) 0.032(2) 0.0273(19) 0.0030(16) 0.0002(15) 0.0010(16)
C34 0.072(3) 0.037(2) 0.047(3) -0.005(2) -0.005(2) -0.015(2)
C35 0.043(2) 0.037(2) 0.035(2) -0.0018(18) -0.0018(18) 0.0147(19)
C36 0.0234(18) 0.0268(18) 0.0257(18) -0.0031(14) 0.0031(14) -0.0028(14)
C37 0.0220(18) 0.035(2) 0.030(2) -0.0054(16) -0.0018(15) 0.0019(15)
C38 0.0262(19) 0.043(2) 0.029(2) -0.0066(17) -0.0034(15) 0.0004(17)
C39 0.0273(19) 0.035(2) 0.031(2) -0.0093(16) 0.0015(16) -0.0001(16)
C40 0.0260(19) 0.0282(19) 0.035(2) 0.0004(16) -0.0014(16) 0.0047(15)
C41 0.0256(18) 0.0301(19) 0.0250(18) -0.0009(15) -0.0015(15) -0.0008(15)
C42 0.031(2) 0.061(3) 0.039(2) -0.010(2) -0.0048(18) 0.013(2)
C43 0.036(2) 0.053(3) 0.038(2) -0.017(2) -0.0011(18) 0.007(2)
C44 0.0253(18) 0.0263(18) 0.0282(19) 0.0012(15) 0.0010(15) -0.0018(15)

loop_
_atom_type_symbol
_atom_type_description
_atom_type_scat_dispersion_real
_atom_type_scat_dispersion_imag
_atom_type_scat_source
C C 0.0033 0.0016 'International Tables Vol C Tables 4.2.6.8 and 6.1.1.4'
H H 0.0000 0.0000 'International Tables Vol C Tables 4.2.6.8 and 6.1.1.4'
N N 0.0061 0.0033 'International Tables Vol C Tables 4.2.6.8 and 6.1.1.4'
Ni Ni 0.3393 1.1124 'International Tables Vol C Tables 4.2.6.8 and 6.1.1.4'
O O 0.0106 0.0060 'International Tables Vol C Tables 4.2.6.8 and 6.1.1.4'
Br Br -0.2901 2.4595 'International Tables Vol C Tables 4.2.6.8 and 6.1.1.4'

loop_
_geom_angle_atom_site_label_1
_geom_angle_atom_site_label_2
_geom_angle_atom_site_label_3
_geom_angle
O2 Ni1 C1 90.59(13)
O2 Ni1 O1 80.18(10)
C1 Ni1 O1 166.46(13)
O2 Ni1 Br1 174.23(8)
C1 Ni1 Br1 94.64(11)
O1 Ni1 Br1 95.07(7)
O2 Ni1 Ni2 40.46(8)
C1 Ni1 Ni2 131.04(11)
O1 Ni1 Ni2 40.78(7)
Br1 Ni1 Ni2 134.22(2)
C44 O1 Ni2 115.0(2)
C44 O1 Ni1 125.4(2)
Ni2 O1 Ni1 97.53(11)
N5 C1 N6 116.5(3)
N5 C1 Ni1 119.0(3)
N6 C1 Ni1 123.9(3)
C23 Ni2 O2 171.96(13)
C23 Ni2 O1 94.70(12)
O2 Ni2 O1 80.55(10)
C23 Ni2 Br2 91.47(10)
O2 Ni2 Br2 94.72(8)
O1 Ni2 Br2 164.89(8)
C23 Ni2 Ni1 136.24(11)
O2 Ni2 Ni1 39.92(8)
O1 Ni2 Ni1 41.69(7)
Br2 Ni2 Ni1 129.74(2)
Ni1 O2 Ni2 99.63(12)
Ni1 O2 H2 116(3)
Ni2 O2 H2 113(3)
N6 C2 C3 110.8(3)
N6 C2 H2A 109.5
C3 C2 H2A 109.5
N6 C2 H2B 109.5
C3 C2 H2B 109.5
H2A C2 H2B 108.1
C23 N3 C36 118.4(3)
C23 N3 C26 123.4(3)
C36 N3 C26 116.4(3)
C2 C3 C4 108.4(4)
C2 C3 H3A 110.0
C4 C3 H3A 110.0
C2 C3 H3B 110.0
C4 C3 H3B 110.0
H3A C3 H3B 108.4
C23 N4 C27 121.1(3)
C23 N4 C24 124.2(3)
C27 N4 C24 114.7(3)
N5 C4 C3 109.8(3)
N5 C4 H4A 109.7
C3 C4 H4A 109.7
N5 C4 H4B 109.7
C3 C4 H4B 109.7
H4A C4 H4B 108.2
C1 N5 C14 120.2(3)
C1 N5 C4 123.6(3)
C14 N5 C4 116.1(3)
C10 C5 C6 121.3(4)
C10 C5 N6 119.4(3)
C6 C5 N6 118.9(4)
C1 N6 C5 120.5(3)
C1 N6 C2 125.3(3)
C5 N6 C2 114.1(3)
C7 C6 C5 117.4(4)
C7 C6 C11 119.5(4)
C5 C6 C11 123.1(4)
C8 C7 C6 122.2(4)
C8 C7 H7 118.9
C6 C7 H7 118.9
C7 C8 C9 118.7(4)
C7 C8 C12 120.2(4)
C9 C8 C12 121.0(4)
C8 C9 C10 122.2(4)
C8 C9 H9 118.9
C10 C9 H9 118.9
C9 C10 C5 118.1(4)
C9 C10 C13 120.3(4)
C5 C10 C13 121.6(4)
C6 C11 H11A 109.5
C6 C11 H11B 109.5
H11A C11 H11B 109.5
C6 C11 H11C 109.5
H11A C11 H11C 109.5
H11B C11 H11C 109.5
C8 C12 H12A 109.5
C8 C12 H12B 109.5
H12A C12 H12B 109.5
C8 C12 H12C 109.5
H12A C12 H12C 109.5
H12B C12 H12C 109.5
C10 C13 H13A 109.5
C10 C13 H13B 109.5
H13A C13 H13B 109.5
C10 C13 H13C 109.5
H13A C13 H13C 109.5
H13B C13 H13C 109.5
C19 C14 C15 121.8(3)
C19 C14 N5 120.4(3)
C15 C14 N5 117.7(3)
C16 C15 C14 117.6(4)
C16 C15 C20 121.0(4)
C14 C15 C20 121.4(4)
C17 C16 C15 122.6(4)
C17 C16 H16 118.7
C15 C16 H16 118.7
C16 C17 C18 118.1(4)
C16 C17 C21 121.2(5)
C18 C17 C21 120.7(5)
C17 C18 C19 122.5(4)
C17 C18 H18 118.7
C19 C18 H18 118.7
C14 C19 C18 117.0(4)
C14 C19 C22 123.0(4)
C18 C19 C22 119.9(4)
C15 C20 H20A 109.5
C15 C20 H20B 109.5
H20A C20 H20B 109.5
C15 C20 H20C 109.5
H20A C20 H20C 109.5
H20B C20 H20C 109.5
C17 C21 H21A 109.5
C17 C21 H21B 109.5
H21A C21 H21B 109.5
C17 C21 H21C 109.5
H21A C21 H21C 109.5
H21B C21 H21C 109.5
C19 C22 H22A 109.5
C19 C22 H22B 109.5
H22A C22 H22B 109.5
C19 C22 H22C 109.5
H22A C22 H22C 109.5
H22B C22 H22C 109.5
N3 C23 N4 118.2(3)
N3 C23 Ni2 118.8(2)
N4 C23 Ni2 123.0(3)
N4 C24 C25 110.4(3)
N4 C24 H24A 109.6
C25 C24 H24A 109.6
N4 C24 H24B 109.6
C25 C24 H24B 109.6
H24A C24 H24B 108.1
C26 C25 C24 108.7(3)
C26 C25 H25A 110.0
C24 C25 H25A 110.0
C26 C25 H25B 110.0
C24 C25 H25B 110.0
H25A C25 H25B 108.3
N3 C26 C25 108.7(3)
N3 C26 H26A 109.9
C25 C26 H26A 109.9
N3 C26 H26B 109.9
C25 C26 H26B 109.9
H26A C26 H26B 108.3
C28 C27 C32 121.6(3)
C28 C27 N4 119.6(3)
C32 C27 N4 118.6(3)
C27 C28 C29 117.6(3)
C27 C28 C33 122.2(3)
C29 C28 C33 120.2(3)
C30 C29 C28 122.5(4)
C30 C29 H29 118.8
C28 C29 H29 118.8
C29 C30 C31 117.9(4)
C29 C30 C34 121.1(4)
C31 C30 C34 120.9(4)
C32 C31 C30 122.5(4)
C32 C31 H31 118.8
C30 C31 H31 118.8
C31 C32 C27 118.1(3)
C31 C32 C35 120.3(4)
C27 C32 C35 121.6(3)
C28 C33 H33A 109.5
C28 C33 H33B 109.5
H33A C33 H33B 109.5
C28 C33 H33C 109.5
H33A C33 H33C 109.5
H33B C33 H33C 109.5
C30 C34 H34A 109.5
C30 C34 H34B 109.5
H34A C34 H34B 109.5
C30 C34 H34C 109.5
H34A C34 H34C 109.5
H34B C34 H34C 109.5
C32 C35 H35A 109.5
C32 C35 H35B 109.5
H35A C35 H35B 109.5
C32 C35 H35C 109.5
H35A C35 H35C 109.5
H35B C35 H35C 109.5
C41 C36 C37 121.0(3)
C41 C36 N3 119.5(3)
C37 C36 N3 119.5(3)
C38 C37 C36 118.1(3)
C38 C37 C42 119.8(3)
C36 C37 C42 122.1(3)
C37 C38 C39 122.3(3)
C37 C38 H38 118.9
C39 C38 H38 118.9
C40 C39 C38 118.1(3)
C40 C39 C43 121.0(3)
C38 C39 C43 120.8(3)
C39 C40 C41 121.8(3)
C39 C40 H40 119.1
C41 C40 H40 119.1
C40 C41 C36 118.6(3)
C40 C41 C44 120.5(3)
C36 C41 C44 120.8(3)
C37 C42 H42A 109.5
C37 C42 H42B 109.5
H42A C42 H42B 109.5
C37 C42 H42C 109.5
H42A C42 H42C 109.5
H42B C42 H42C 109.5
C39 C43 H43A 109.5
C39 C43 H43B 109.5
H43A C43 H43B 109.5
C39 C43 H43C 109.5
H43A C43 H43C 109.5
H43B C43 H43C 109.5
O1 C44 C41 111.4(3)
O1 C44 H44A 109.4
C41 C44 H44A 109.4
O1 C44 H44B 109.4
C41 C44 H44B 109.4
H44A C44 H44B 108.0

loop_
_geom_bond_atom_site_label_1
_geom_bond_atom_site_label_2
_geom_bond_distance
Br1 Ni1 2.3299(6)
Ni1 O2 1.869(3)
Ni1 C1 1.883(4)
Ni1 O1 1.926(2)
Ni1 Ni2 2.8713(6)
O1 C44 1.443(4)
O1 Ni2 1.892(2)
C1 N5 1.349(5)
C1 N6 1.350(5)
Br2 Ni2 2.3083(6)
Ni2 C23 1.856(3)
Ni2 O2 1.890(2)
O2 H2 0.900(5)
C2 N6 1.478(5)
C2 C3 1.505(6)
C2 H2A 0.9900
C2 H2B 0.9900
N3 C23 1.340(4)
N3 C36 1.443(4)
N3 C26 1.479(4)
C3 C4 1.509(6)
C3 H3A 0.9900
C3 H3B 0.9900
N4 C23 1.345(4)
N4 C27 1.446(4)
N4 C24 1.471(4)
C4 N5 1.476(5)
C4 H4A 0.9900
C4 H4B 0.9900
N5 C14 1.450(4)
C5 C10 1.393(6)
C5 C6 1.419(6)
C5 N6 1.445(5)
C6 C7 1.398(6)
C6 C11 1.514(6)
C7 C8 1.375(7)
C7 H7 0.9500
C8 C9 1.384(6)
C8 C12 1.515(6)
C9 C10 1.393(6)
C9 H9 0.9500
C10 C13 1.516(6)
C11 H11A 0.9800
C11 H11B 0.9800
C11 H11C 0.9800
C12 H12A 0.9800
C12 H12B 0.9800
C12 H12C 0.9800
C13 H13A 0.9800
C13 H13B 0.9800
C13 H13C 0.9800
C14 C19 1.392(5)
C14 C15 1.402(5)
C15 C16 1.385(6)
C15 C20 1.502(6)
C16 C17 1.375(7)
C16 H16 0.9500
C17 C18 1.378(7)
C17 C21 1.526(6)
C18 C19 1.401(6)
C18 H18 0.9500
C19 C22 1.497(6)
C20 H20A 0.9800
C20 H20B 0.9800
C20 H20C 0.9800
C21 H21A 0.9800
C21 H21B 0.9800
C21 H21C 0.9800
C22 H22A 0.9800
C22 H22B 0.9800
C22 H22C 0.9800
C24 C25 1.516(5)
C24 H24A 0.9900
C24 H24B 0.9900
C25 C26 1.514(5)
C25 H25A 0.9900
C25 H25B 0.9900
C26 H26A 0.9900
C26 H26B 0.9900
C27 C28 1.399(5)
C27 C32 1.404(5)
C28 C29 1.401(5)
C28 C33 1.502(5)
C29 C30 1.387(6)
C29 H29 0.9500
C30 C31 1.388(6)
C30 C34 1.512(6)
C31 C32 1.387(6)
C31 H31 0.9500
C32 C35 1.507(5)
C33 H33A 0.9800
C33 H33B 0.9800
C33 H33C 0.9800
C34 H34A 0.9800
C34 H34B 0.9800
C34 H34C 0.9800
C35 H35A 0.9800
C35 H35B 0.9800
C35 H35C 0.9800
C36 C41 1.395(5)
C36 C37 1.397(5)
C37 C38 1.386(5)
C37 C42 1.511(5)
C38 C39 1.390(5)
C38 H38 0.9500
C39 C40 1.379(5)
C39 C43 1.519(5)
C40 C41 1.391(5)
C40 H40 0.9500
C41 C44 1.513(5)
C42 H42A 0.9800
C42 H42B 0.9800
C42 H42C 0.9800
C43 H43A 0.9800
C43 H43B 0.9800
C43 H43C 0.9800
C44 H44A 0.9900
C44 H44B 0.9900

loop_
_geom_torsion_atom_site_label_1
_geom_torsion_atom_site_label_2
_geom_torsion_atom_site_label_3
_geom_torsion_atom_site_label_4
_geom_torsion
O2 Ni1 O1 C44 -139.0(3)
C1 Ni1 O1 C44 173.4(5)
Br1 Ni1 O1 C44 37.7(2)
Ni2 Ni1 O1 C44 -128.0(3)
O2 Ni1 O1 Ni2 -10.96(11)
C1 Ni1 O1 Ni2 -58.6(6)
Br1 Ni1 O1 Ni2 165.73(8)
O2 Ni1 C1 N5 -101.5(3)
O1 Ni1 C1 N5 -54.7(7)
Br1 Ni1 C1 N5 81.0(3)
Ni2 Ni1 C1 N5 -102.4(3)
O2 Ni1 C1 N6 69.6(3)
O1 Ni1 C1 N6 116.3(5)
Br1 Ni1 C1 N6 -108.0(3)
Ni2 Ni1 C1 N6 68.7(4)
C44 O1 Ni2 C23 -40.8(2)
Ni1 O1 Ni2 C23 -175.71(13)
C44 O1 Ni2 O2 145.7(2)
Ni1 O1 Ni2 O2 10.83(11)
C44 O1 Ni2 Br2 73.0(4)
Ni1 O1 Ni2 Br2 -61.9(3)
C44 O1 Ni2 Ni1 134.9(3)
O2 Ni1 Ni2 C23 169.4(2)
C1 Ni1 Ni2 C23 170.8(2)
O1 Ni1 Ni2 C23 6.18(18)
Br1 Ni1 Ni2 C23 -13.85(16)
C1 Ni1 Ni2 O2 1.4(2)
O1 Ni1 Ni2 O2 -163.22(17)
Br1 Ni1 Ni2 O2 176.74(14)
O2 Ni1 Ni2 O1 163.22(17)
C1 Ni1 Ni2 O1 164.64(18)
Br1 Ni1 Ni2 O1 -20.04(11)
O2 Ni1 Ni2 Br2 -34.19(14)
C1 Ni1 Ni2 Br2 -32.78(15)
O1 Ni1 Ni2 Br2 162.59(11)
Br1 Ni1 Ni2 Br2 142.55(3)
C1 Ni1 O2 Ni2 -178.93(15)
O1 Ni1 O2 Ni2 11.03(11)
Br1 Ni1 O2 Ni2 -23.9(10)
C23 Ni2 O2 Ni1 -65.5(10)
O1 Ni2 O2 Ni1 -11.23(12)
Br2 Ni2 O2 Ni1 154.30(10)
N6 C2 C3 C4 49.5(5)
C2 C3 C4 N5 -55.6(5)
N6 C1 N5 C14 -179.4(3)
Ni1 C1 N5 C14 -7.7(5)
N6 C1 N5 C4 -2.3(5)
Ni1 C1 N5 C4 169.4(3)
C3 C4 N5 C1 33.6(5)
C3 C4 N5 C14 -149.2(4)
N5 C1 N6 C5 178.1(3)
Ni1 C1 N6 C5 6.9(5)
N5 C1 N6 C2 -4.9(6)
Ni1 C1 N6 C2 -176.1(3)
C10 C5 N6 C1 85.8(5)
C6 C5 N6 C1 -102.1(4)
C10 C5 N6 C2 -91.5(5)
C6 C5 N6 C2 80.6(4)
C3 C2 N6 C1 -20.3(6)
C3 C2 N6 C5 156.8(4)
C10 C5 C6 C7 -4.4(6)
N6 C5 C6 C7 -176.4(3)
C10 C5 C6 C11 173.1(4)
N6 C5 C6 C11 1.1(6)
C5 C6 C7 C8 1.5(6)
C11 C6 C7 C8 -176.1(4)
C6 C7 C8 C9 1.9(7)
C6 C7 C8 C12 178.7(5)
C7 C8 C9 C10 -2.5(7)
C12 C8 C9 C10 -179.3(5)
C8 C9 C10 C5 -0.3(6)
C8 C9 C10 C13 177.5(4)
C6 C5 C10 C9 3.8(6)
N6 C5 C10 C9 175.7(3)
C6 C5 C10 C13 -174.0(4)
N6 C5 C10 C13 -2.0(6)
C1 N5 C14 C19 79.3(5)
C4 N5 C14 C19 -98.0(4)
C1 N5 C14 C15 -103.4(4)
C4 N5 C14 C15 79.2(4)
C19 C14 C15 C16 -3.6(5)
N5 C14 C15 C16 179.1(3)
C19 C14 C15 C20 177.2(4)
N5 C14 C15 C20 0.0(5)
C14 C15 C16 C17 -1.8(6)
C20 C15 C16 C17 177.3(4)
C15 C16 C17 C18 4.2(6)
C15 C16 C17 C21 -176.3(4)
C16 C17 C18 C19 -1.3(6)
C21 C17 C18 C19 179.3(4)
C15 C14 C19 C18 6.3(5)
N5 C14 C19 C18 -176.6(3)
C15 C14 C19 C22 -171.0(4)
N5 C14 C19 C22 6.2(6)
C17 C18 C19 C14 -3.8(6)
C17 C18 C19 C22 173.5(4)
C36 N3 C23 N4 170.9(3)
C26 N3 C23 N4 6.8(5)
C36 N3 C23 Ni2 -7.0(4)
C26 N3 C23 Ni2 -171.1(3)
C27 N4 C23 N3 -178.6(3)
C24 N4 C23 N3 -1.4(5)
C27 N4 C23 Ni2 -0.7(4)
C24 N4 C23 Ni2 176.4(3)
O2 Ni2 C23 N3 129.9(9)
O1 Ni2 C23 N3 76.4(3)
Br2 Ni2 C23 N3 -89.8(3)
Ni1 Ni2 C23 N3 72.3(3)
O2 Ni2 C23 N4 -47.9(11)
O1 Ni2 C23 N4 -101.4(3)
Br2 Ni2 C23 N4 92.4(3)
Ni1 Ni2 C23 N4 -105.5(3)
C23 N4 C24 C25 25.1(5)
C27 N4 C24 C25 -157.5(3)
N4 C24 C25 C26 -51.4(4)
C23 N3 C26 C25 -35.0(5)
C36 N3 C26 C25 160.6(3)
C24 C25 C26 N3 55.6(4)
C23 N4 C27 C28 82.9(4)
C24 N4 C27 C28 -94.5(4)
C23 N4 C27 C32 -103.1(4)
C24 N4 C27 C32 79.5(4)
C32 C27 C28 C29 0.9(5)
N4 C27 C28 C29 174.7(3)
C32 C27 C28 C33 -177.3(3)
N4 C27 C28 C33 -3.5(5)
C27 C28 C29 C30 -0.7(5)
C33 C28 C29 C30 177.5(3)
C28 C29 C30 C31 0.7(6)
C28 C29 C30 C34 -177.3(4)
C29 C30 C31 C32 -0.9(6)
C34 C30 C31 C32 177.1(4)
C30 C31 C32 C27 1.1(6)
C30 C31 C32 C35 -178.7(4)
C28 C27 C32 C31 -1.1(5)
N4 C27 C32 C31 -174.9(3)
C28 C27 C32 C35 178.6(3)
N4 C27 C32 C35 4.8(5)
C23 N3 C36 C41 -59.0(5)
C26 N3 C36 C41 106.2(4)
C23 N3 C36 C37 120.6(4)
C26 N3 C36 C37 -74.2(4)
C41 C36 C37 C38 -3.0(6)
N3 C36 C37 C38 177.4(3)
C41 C36 C37 C42 174.9(4)
N3 C36 C37 C42 -4.6(6)
C36 C37 C38 C39 0.9(6)
C42 C37 C38 C39 -177.1(4)
C37 C38 C39 C40 1.8(6)
C37 C38 C39 C43 -177.8(4)
C38 C39 C40 C41 -2.5(6)
C43 C39 C40 C41 177.1(4)
C39 C40 C41 C36 0.4(6)
C39 C40 C41 C44 175.7(3)
C37 C36 C41 C40 2.4(5)
N3 C36 C41 C40 -178.1(3)
C37 C36 C41 C44 -172.9(3)
N3 C36 C41 C44 6.7(5)
Ni2 O1 C44 C41 -41.6(3)
Ni1 O1 C44 C41 78.9(3)
C40 C41 C44 O1 -97.7(4)
C36 C41 C44 O1 77.5(4)
